data_2212478
loop_
_publ_author_name
'Fischer, Andreas'
'Yathirajan, H. S.'
'Ashalatha, B. V.'
'Narayana, B.'
'Sarojini, B. K.'

_publ_section_title
;
 (2<i>E</i>)-3-(Biphenyl-4-yl)-1-(2,4-dichlorophenyl)prop-2-en-1-one
;
_journal_coeditor_code BT2258
_journal_issue 3
_journal_name_full 'Acta Crystallographica Section E'
_journal_page_first o1351
_journal_page_last o1352
_journal_paper_doi 10.1107/S1600536807006897
_journal_volume 63
_journal_year 2007
_chemical_formula_iupac 'C21 H14 Cl2 O'
_chemical_formula_moiety 'C21 H14 Cl2 O'
_chemical_formula_sum 'C21 H14 Cl2 O'
_chemical_formula_weight 353.248
_chemical_name_systematic
;
(2E)-3-(Biphenyl-4-yl)-1-(2,4-dichlorophenyl)prop-2-en-1-one
;
_space_group_IT_number 2
_symmetry_cell_setting triclinic
_symmetry_space_group_name_Hall '-P 1'
_symmetry_space_group_name_H-M 'P -1'
_atom_sites_solution_primary direct
_atom_sites_solution_secondary difmap
_cell_angle_alpha 85.413(8)
_cell_angle_beta 85.375(6)
_cell_angle_gamma 86.547(7)
_cell_formula_units_Z 8
_cell_length_a 7.6022(6)
_cell_length_b 11.9149(14)
_cell_length_c 37.877(4)
_cell_measurement_reflns_used 160
_cell_measurement_temperature 296
_cell_measurement_theta_max 4.8
_cell_measurement_theta_min 18.0
_cell_volume 3403.8(6)
_computing_cell_refinement 'DIRAX/LSQ (Duisenberg, 1992)'
_computing_data_collection 'COLLECT (Nonius, 1999)'
_computing_data_reduction 'EvalCCD (Duisenberg <i>et al.</i>,  2003)'
_computing_molecular_graphics 'DIAMOND (Brandenburg, 2006)'
_computing_publication_material 'publCIF (Westrip, 2007)'
_computing_structure_refinement 'SHELXL97 (Sheldrick, 1997)'
_computing_structure_solution 'SIR97 (Altomare <i>et al.</i>,  1997)'
_diffrn_measured_fraction_theta_full 0.968
_diffrn_measured_fraction_theta_max 0.968
_diffrn_measurement_device 'Bruker-Nonius KappaCCD'
_diffrn_measurement_method '\f and \w'
_diffrn_radiation_source 'fine-focus sealed tube'
_diffrn_radiation_type ' MoK\a'
_diffrn_reflns_av_R_equivalents 0.0348
_diffrn_reflns_av_sigmaI/netI 0.0470
_diffrn_reflns_limit_h_max 8
_diffrn_reflns_limit_h_min -9
_diffrn_reflns_limit_k_max 14
_diffrn_reflns_limit_k_min -14
_diffrn_reflns_limit_l_max 44
_diffrn_reflns_limit_l_min -45
_diffrn_reflns_number 30533
_diffrn_reflns_theta_full 25.00
_diffrn_reflns_theta_max 25.00
_diffrn_reflns_theta_min 4.51
_diffrn_standards_number 0
_exptl_absorpt_coefficient_mu 0.385
_exptl_absorpt_correction_T_max 0.911
_exptl_absorpt_correction_T_min 0.810
_exptl_absorpt_correction_type numerical
_exptl_absorpt_process_details '(Herrendorf & B\"arnighausen, 1997)'
_exptl_crystal_colour 'light yellow'
_exptl_crystal_density_diffrn 1.379
_exptl_crystal_density_method 'not measured'
_exptl_crystal_description block
_exptl_crystal_F_000 1456
_exptl_crystal_size_max 0.60
_exptl_crystal_size_mid 0.53
_exptl_crystal_size_min 0.23
_refine_diff_density_max 0.236
_refine_diff_density_min -0.305
_refine_ls_extinction_coef 0.0043(4)
_refine_ls_extinction_expression Fc^*^=kFc[1+0.001xFc^2^\l^3^/sin(2\q)]^-1/4^
_refine_ls_extinction_method SHELXL97
_refine_ls_goodness_of_fit_ref 1.063
_refine_ls_hydrogen_treatment constr
_refine_ls_matrix_type full
_refine_ls_number_parameters 866
_refine_ls_number_reflns 11578
_refine_ls_number_restraints 0
_refine_ls_restrained_S_all 1.063
_refine_ls_R_factor_all 0.0963
_refine_ls_R_factor_gt 0.0496
_refine_ls_shift/su_max 0.002
_refine_ls_shift/su_mean 0.000
_refine_ls_structure_factor_coef Fsqd
_refine_ls_weighting_details 'calc w=1/[\s^2^(Fo^2^)+(0.0268P)^2^+1.7147P] where P=(Fo^2^+2Fc^2^)/3'
_refine_ls_weighting_scheme calc
_refine_ls_wR_factor_gt 0.0886
_refine_ls_wR_factor_ref 0.1062
_reflns_number_gt 7410
_reflns_number_total 11578
_reflns_threshold_expression I>2\s(I)
_cod_data_source_file bt2258.cif
_cod_data_source_block I
_cod_original_cell_volume 3403.7(6)
_cod_database_code 2212478
_cod_database_fobs_code 2212478

loop_
_symmetry_equiv_pos_as_xyz
+x,+y,+z
-x,-y,-z

loop_
_atom_site_type_symbol
_atom_site_label
_atom_site_fract_x
_atom_site_fract_y
_atom_site_fract_z
_atom_site_U_iso_or_equiv
_atom_site_adp_type
_atom_site_calc_flag
_atom_site_refinement_flags
_atom_site_occupancy
C C1 0.4206(4) 0.7906(2) 0.50965(7) 0.0558(7) Uani d . 1
C C2 0.4236(4) 0.6776(3) 0.50521(8) 0.0737(9) Uani d . 1
H H2 0.3910 0.6518 0.4843 0.088 Uiso calc R 1
C C3 0.4760(5) 0.6035(3) 0.53241(8) 0.0810(10) Uani d . 1
H H3 0.4786 0.5266 0.5295 0.097 Uiso calc R 1
C C4 0.5249(4) 0.6385(2) 0.56390(7) 0.0600(7) Uani d . 1
C C5 0.5177(3) 0.7529(2) 0.56744(7) 0.0546(7) Uani d . 1
C C6 0.4660(3) 0.8291(2) 0.54046(8) 0.0577(7) Uani d . 1
H H6 0.4620 0.9061 0.5432 0.069 Uiso calc R 1
C C7 0.5847(5) 0.5489(3) 0.59108(8) 0.0761(9) Uani d . 1
C C8 0.5221(4) 0.5573(2) 0.62831(7) 0.0649(8) Uani d . 1
H H8 0.4343 0.6122 0.6339 0.078 Uiso calc R 1
C C9 0.5848(4) 0.4903(2) 0.65432(7) 0.0607(7) Uani d . 1
H H9 0.6734 0.4369 0.6479 0.073 Uiso calc R 1
C C10 0.5303(3) 0.4911(2) 0.69195(7) 0.0488(6) Uani d . 1
C C11 0.5759(3) 0.3998(2) 0.71504(7) 0.0571(7) Uani d . 1
H H11 0.6453 0.3397 0.7063 0.069 Uiso calc R 1
C C12 0.5213(3) 0.3957(2) 0.75045(7) 0.0532(7) Uani d . 1
H H12 0.5524 0.3322 0.7650 0.064 Uiso calc R 1
C C13 0.4207(3) 0.4837(2) 0.76514(6) 0.0428(6) Uani d . 1
C C14 0.3791(3) 0.5765(2) 0.74204(7) 0.0494(6) Uani d . 1
H H14 0.3140 0.6380 0.7510 0.059 Uiso calc R 1
C C15 0.4312(3) 0.5800(2) 0.70651(7) 0.0519(7) Uani d . 1
H H15 0.3996 0.6433 0.6919 0.062 Uiso calc R 1
C C16 0.3596(3) 0.4771(2) 0.80328(7) 0.0445(6) Uani d . 1
C C17 0.4362(4) 0.3994(2) 0.82755(7) 0.0587(7) Uani d . 1
H H17 0.5318 0.3528 0.8198 0.070 Uiso calc R 1
C C18 0.3746(4) 0.3894(3) 0.86264(8) 0.0683(8) Uani d . 1
H H18 0.4279 0.3360 0.8782 0.082 Uiso calc R 1
C C19 0.2357(4) 0.4573(3) 0.87494(8) 0.0669(8) Uani d . 1
H H19 0.1928 0.4494 0.8986 0.080 Uiso calc R 1
C C20 0.1605(4) 0.5368(3) 0.85195(8) 0.0691(8) Uani d . 1
H H20 0.0681 0.5848 0.8602 0.083 Uiso calc R 1
C C21 0.2206(4) 0.5463(2) 0.81658(7) 0.0580(7) Uani d . 1
H H21 0.1668 0.6003 0.8013 0.070 Uiso calc R 1
C C22 0.0706(4) 0.2058(3) 0.49291(7) 0.0631(8) Uani d . 1
C C23 0.0396(5) 0.3182(3) 0.49504(9) 0.0915(11) Uani d . 1
H H23 0.0046 0.3641 0.4755 0.110 Uiso calc R 1
C C24 0.0608(6) 0.3631(3) 0.52659(9) 0.0974(12) Uani d . 1
H H24 0.0400 0.4404 0.5280 0.117 Uiso calc R 1
C C25 0.1114(4) 0.2989(3) 0.55622(7) 0.0634(8) Uani d . 1
C C26 0.1436(3) 0.1851(2) 0.55263(7) 0.0557(7) Uani d . 1
C C27 0.1244(3) 0.1384(3) 0.52122(7) 0.0603(7) Uani d . 1
H H27 0.1480 0.0616 0.5193 0.072 Uiso calc R 1
C C28 0.1308(4) 0.3600(3) 0.58857(8) 0.0746(9) Uani d . 1
C C29 0.0702(4) 0.3106(2) 0.62357(7) 0.0614(8) Uani d . 1
H H29 0.0083 0.2452 0.6251 0.074 Uiso calc R 1
C C30 0.1000(4) 0.3554(2) 0.65318(7) 0.0575(7) Uani d . 1
H H30 0.1622 0.4208 0.6505 0.069 Uiso calc R 1
C C31 0.0473(3) 0.3151(2) 0.68940(7) 0.0479(6) Uani d . 1
C C32 0.0680(3) 0.3813(2) 0.71707(7) 0.0551(7) Uani d . 1
H H32 0.1186 0.4505 0.7120 0.066 Uiso calc R 1
C C33 0.0166(3) 0.3483(2) 0.75157(7) 0.0531(7) Uani d . 1
H H33 0.0322 0.3957 0.7693 0.064 Uiso calc R 1
C C34 -0.0584(3) 0.2456(2) 0.76077(7) 0.0445(6) Uani d . 1
C C35 -0.0760(3) 0.1775(2) 0.73299(7) 0.0508(7) Uani d . 1
H H35 -0.1231 0.1073 0.7381 0.061 Uiso calc R 1
C C36 -0.0256(3) 0.2113(2) 0.69842(7) 0.0527(7) Uani d . 1
H H36 -0.0403 0.1640 0.6806 0.063 Uiso calc R 1
C C37 -0.1182(3) 0.2114(2) 0.79803(7) 0.0476(6) Uani d . 1
C C38 -0.0477(4) 0.2564(2) 0.82621(7) 0.0596(7) Uani d . 1
H H38 0.0423 0.3062 0.8216 0.072 Uiso calc R 1
C C39 -0.1085(5) 0.2286(3) 0.86064(8) 0.0713(9) Uani d . 1
H H39 -0.0598 0.2600 0.8791 0.086 Uiso calc R 1
C C40 -0.2405(4) 0.1547(3) 0.86819(8) 0.0715(9) Uani d . 1
H H40 -0.2818 0.1362 0.8916 0.086 Uiso calc R 1
C C41 -0.3104(4) 0.1087(3) 0.84083(9) 0.0681(8) Uani d . 1
H H41 -0.3998 0.0585 0.8457 0.082 Uiso calc R 1
C C42 -0.2497(4) 0.1359(2) 0.80610(8) 0.0584(7) Uani d . 1
H H42 -0.2977 0.1032 0.7878 0.070 Uiso calc R 1
C C43 0.3203(4) 0.4242(3) 0.97707(7) 0.0619(8) Uani d . 1
C C44 0.2305(4) 0.5264(3) 0.97131(7) 0.0657(8) Uani d . 1
H H44 0.1173 0.5389 0.9820 0.079 Uiso calc R 1
C C45 0.3089(4) 0.6099(2) 0.94970(7) 0.0586(7) Uani d . 1
H H45 0.2485 0.6796 0.9460 0.070 Uiso calc R 1
C C46 0.4761(4) 0.5925(2) 0.93325(7) 0.0532(7) Uani d . 1
C C47 0.5633(4) 0.4892(3) 0.94000(8) 0.0617(8) Uani d . 1
C C48 0.4867(5) 0.4043(2) 0.96194(8) 0.0664(8) Uani d . 1
H H48 0.5475 0.3351 0.9663 0.080 Uiso calc R 1
C C49 0.5488(4) 0.6882(3) 0.90946(8) 0.0587(7) Uani d . 1
C C50 0.6233(4) 0.6666(2) 0.87348(8) 0.0619(8) Uani d . 1
H H50 0.6102 0.5968 0.8649 0.074 Uiso calc R 1
C C51 0.7082(4) 0.7437(2) 0.85318(7) 0.0586(7) Uani d . 1
H H51 0.7209 0.8107 0.8635 0.070 Uiso calc R 1
C C52 0.7848(3) 0.7393(2) 0.81700(7) 0.0499(6) Uani d . 1
C C53 0.8732(4) 0.8304(2) 0.80128(8) 0.0578(7) Uani d . 1
H H53 0.8876 0.8910 0.8146 0.069 Uiso calc R 1
C C54 0.9404(3) 0.8338(2) 0.76656(8) 0.0561(7) Uani d . 1
H H54 0.9987 0.8968 0.7569 0.067 Uiso calc R 1
C C55 0.9238(3) 0.7457(2) 0.74545(7) 0.0473(6) Uani d . 1
C C56 0.8366(3) 0.6528(2) 0.76146(7) 0.0532(7) Uani d . 1
H H56 0.8233 0.5918 0.7482 0.064 Uiso calc R 1
C C57 0.7701(3) 0.6492(2) 0.79626(7) 0.0546(7) Uani d . 1
H H57 0.7142 0.5855 0.8062 0.066 Uiso calc R 1
C C58 0.9912(3) 0.7523(2) 0.70761(7) 0.0514(7) Uani d . 1
C C59 1.1162(4) 0.8286(2) 0.69462(8) 0.0628(8) Uani d . 1
H H59 1.1596 0.8752 0.7101 0.075 Uiso calc R 1
C C60 1.1769(4) 0.8367(3) 0.65942(9) 0.0771(9) Uani d . 1
H H60 1.2598 0.8890 0.6513 0.092 Uiso calc R 1
C C61 1.1166(5) 0.7685(3) 0.63628(9) 0.0815(10) Uani d . 1
H H61 1.1586 0.7739 0.6125 0.098 Uiso calc R 1
C C62 0.9941(5) 0.6923(3) 0.64836(9) 0.0812(10) Uani d . 1
H H62 0.9526 0.6456 0.6327 0.097 Uiso calc R 1
C C63 0.9317(4) 0.6843(3) 0.68368(8) 0.0667(8) Uani d . 1
H H63 0.8481 0.6322 0.6915 0.080 Uiso calc R 1
C C64 -0.1609(5) 1.0668(3) 0.96961(8) 0.0725(9) Uani d . 1
C C65 -0.2208(5) 0.9713(3) 0.95769(9) 0.0762(9) Uani d . 1
H H65 -0.3283 0.9436 0.9669 0.091 Uiso calc R 1
C C66 -0.1193(5) 0.9177(3) 0.93207(9) 0.0711(9) Uani d . 1
H H66 -0.1582 0.8518 0.9245 0.085 Uiso calc R 1
C C67 0.0389(4) 0.9573(2) 0.91694(8) 0.0615(8) Uani d . 1
C C68 0.0949(4) 1.0529(3) 0.92995(9) 0.0690(8) Uani d . 1
C C69 -0.0028(5) 1.1079(3) 0.95608(9) 0.0760(9) Uani d . 1
H H69 0.0377 1.1721 0.9645 0.091 Uiso calc R 1
C C70 0.1314(4) 0.8929(3) 0.88800(9) 0.0701(8) Uani d . 1
C C71 0.1991(4) 0.9530(3) 0.85476(9) 0.0674(8) Uani d . 1
H H71 0.1831 1.0311 0.8519 0.081 Uiso calc R 1
C C72 0.2825(4) 0.8978(3) 0.82882(9) 0.0673(8) Uani d . 1
H H72 0.3021 0.8207 0.8339 0.081 Uiso calc R 1
C C73 0.3476(3) 0.9409(2) 0.79357(8) 0.0575(7) Uani d . 1
C C74 0.4375(4) 0.8669(2) 0.77100(9) 0.0653(8) Uani d . 1
H H74 0.4554 0.7915 0.7790 0.078 Uiso calc R 1
C C75 0.5003(4) 0.9019(2) 0.73744(9) 0.0636(8) Uani d . 1
H H75 0.5591 0.8496 0.7231 0.076 Uiso calc R 1
C C76 0.4790(3) 1.0133(2) 0.72409(8) 0.0548(7) Uani d . 1
C C77 0.3869(4) 1.0873(2) 0.74668(9) 0.0614(8) Uani d . 1
H H77 0.3682 1.1625 0.7386 0.074 Uiso calc R 1
C C78 0.3233(4) 1.0523(2) 0.78030(9) 0.0636(8) Uani d . 1
H H78 0.2626 1.1042 0.7946 0.076 Uiso calc R 1
C C79 0.5512(4) 1.0518(2) 0.68816(8) 0.0584(7) Uani d . 1
C C80 0.6949(4) 0.9939(3) 0.67133(10) 0.0701(9) Uani d . 1
H H80 0.7446 0.9292 0.6828 0.084 Uiso calc R 1
C C81 0.7644(5) 1.0302(3) 0.63828(11) 0.0831(10) Uani d . 1
H H81 0.8602 0.9900 0.6276 0.100 Uiso calc R 1
C C82 0.6946(5) 1.1248(4) 0.62088(9) 0.0832(10) Uani d . 1
H H82 0.7421 1.1489 0.5984 0.100 Uiso calc R 1
C C83 0.5535(5) 1.1844(3) 0.63672(10) 0.0857(10) Uani d . 1
H H83 0.5063 1.2497 0.6251 0.103 Uiso calc R 1
C C84 0.4824(4) 1.1473(3) 0.66985(10) 0.0753(9) Uani d . 1
H H84 0.3856 1.1875 0.6802 0.090 Uiso calc R 1
Cl Cl1 0.35681(11) 0.88550(7) 0.47556(2) 0.0782(2) Uani d . 1
Cl Cl2 0.58352(11) 0.80880(8) 0.60476(2) 0.0822(3) Uani d . 1
Cl Cl3 0.04078(11) 0.14664(8) 0.45379(2) 0.0864(3) Uani d . 1
Cl Cl4 0.21831(12) 0.09422(7) 0.58701(2) 0.0857(3) Uani d . 1
Cl Cl5 0.22283(13) 0.31854(7) 1.00455(2) 0.0908(3) Uani d . 1
Cl Cl6 0.77910(12) 0.46348(9) 0.92289(3) 0.1025(3) Uani d . 1
Cl Cl7 0.29880(13) 1.10384(9) 0.91522(3) 0.1078(3) Uani d . 1
Cl Cl8 -0.28532(15) 1.13581(8) 1.00256(3) 0.1041(3) Uani d . 1
O O1 0.6782(4) 0.4692(2) 0.58123(6) 0.1233(11) Uani d . 1
O O2 0.1903(4) 0.4530(2) 0.58475(6) 0.1252(11) Uani d . 1
O O3 0.5371(3) 0.78191(18) 0.92017(5) 0.0762(6) Uani d . 1
O O4 0.1358(3) 0.79051(19) 0.89152(6) 0.0979(8) Uani d . 1

loop_
_atom_site_aniso_label
_atom_site_aniso_U_11
_atom_site_aniso_U_22
_atom_site_aniso_U_33
_atom_site_aniso_U_12
_atom_site_aniso_U_13
_atom_site_aniso_U_23
C1 0.0576(17) 0.0577(18) 0.0498(17) -0.0040(14) 0.0044(14) 0.0024(14)
C2 0.106(3) 0.067(2) 0.0499(18) 0.0007(18) -0.0107(17) -0.0125(16)
C3 0.130(3) 0.0578(19) 0.055(2) 0.0131(19) -0.0115(19) -0.0109(16)
C4 0.0689(19) 0.065(2) 0.0430(17) 0.0082(15) 0.0037(14) -0.0047(15)
C5 0.0500(16) 0.0671(19) 0.0463(16) -0.0092(14) 0.0059(13) -0.0077(15)
C6 0.0584(18) 0.0527(17) 0.0615(19) -0.0134(14) 0.0100(15) -0.0074(15)
C7 0.092(2) 0.078(2) 0.0538(19) 0.0232(19) -0.0014(17) -0.0025(17)
C8 0.070(2) 0.071(2) 0.0507(18) 0.0136(16) -0.0034(15) -0.0040(15)
C9 0.0593(18) 0.0650(18) 0.0562(19) 0.0086(15) -0.0045(15) -0.0043(15)
C10 0.0435(15) 0.0525(16) 0.0505(17) 0.0013(12) -0.0086(13) -0.0028(13)
C11 0.0548(17) 0.0573(17) 0.0569(18) 0.0187(14) -0.0041(14) -0.0067(14)
C12 0.0548(17) 0.0509(16) 0.0521(18) 0.0104(13) -0.0083(14) 0.0014(13)
C13 0.0385(14) 0.0422(14) 0.0492(16) -0.0036(11) -0.0106(12) -0.0049(12)
C14 0.0557(16) 0.0400(15) 0.0536(17) 0.0038(12) -0.0108(13) -0.0087(13)
C15 0.0618(18) 0.0416(15) 0.0527(18) 0.0008(13) -0.0143(14) 0.0015(13)
C16 0.0431(15) 0.0412(14) 0.0509(16) -0.0039(12) -0.0113(13) -0.0054(12)
C17 0.0611(18) 0.0580(17) 0.0558(19) 0.0067(14) -0.0062(15) -0.0032(14)
C18 0.079(2) 0.070(2) 0.054(2) 0.0032(17) -0.0095(17) 0.0036(16)
C19 0.074(2) 0.083(2) 0.0463(17) -0.0148(18) -0.0043(16) -0.0097(17)
C20 0.067(2) 0.078(2) 0.063(2) 0.0051(17) -0.0012(17) -0.0197(17)
C21 0.0595(18) 0.0577(17) 0.0568(19) 0.0069(14) -0.0073(15) -0.0083(14)
C22 0.0595(18) 0.082(2) 0.0472(18) -0.0130(16) 0.0053(14) -0.0039(16)
C23 0.139(3) 0.081(3) 0.052(2) -0.006(2) -0.011(2) 0.0127(18)
C24 0.165(4) 0.065(2) 0.062(2) -0.008(2) -0.009(2) 0.0031(18)
C25 0.076(2) 0.066(2) 0.0480(18) -0.0185(16) 0.0031(15) -0.0008(15)
C26 0.0502(17) 0.071(2) 0.0458(16) -0.0113(14) 0.0010(13) 0.0002(14)
C27 0.0559(18) 0.0693(19) 0.0548(18) -0.0019(14) 0.0018(14) -0.0076(16)
C28 0.095(2) 0.070(2) 0.061(2) -0.0267(18) 0.0004(17) -0.0055(17)
C29 0.071(2) 0.0609(18) 0.0543(18) -0.0153(15) -0.0018(15) -0.0088(15)
C30 0.0582(18) 0.0540(17) 0.0610(19) -0.0094(13) -0.0014(14) -0.0065(15)
C31 0.0423(15) 0.0490(16) 0.0535(17) 0.0010(12) -0.0068(12) -0.0095(13)
C32 0.0593(18) 0.0506(16) 0.0579(19) -0.0123(13) -0.0060(14) -0.0107(14)
C33 0.0579(17) 0.0516(17) 0.0531(18) -0.0063(13) -0.0104(14) -0.0166(14)
C34 0.0393(14) 0.0437(15) 0.0518(16) 0.0048(12) -0.0123(12) -0.0087(13)
C35 0.0561(17) 0.0373(14) 0.0606(18) -0.0020(12) -0.0111(14) -0.0066(13)
C36 0.0609(18) 0.0472(16) 0.0524(18) -0.0014(13) -0.0115(14) -0.0134(13)
C37 0.0470(16) 0.0425(15) 0.0540(17) 0.0064(12) -0.0123(13) -0.0064(13)
C38 0.0656(19) 0.0605(18) 0.0548(19) -0.0038(14) -0.0138(15) -0.0081(15)
C39 0.086(2) 0.074(2) 0.055(2) 0.0036(19) -0.0174(17) -0.0079(16)
C40 0.079(2) 0.076(2) 0.056(2) 0.0115(18) -0.0045(17) 0.0076(17)
C41 0.064(2) 0.067(2) 0.071(2) -0.0013(15) -0.0030(17) 0.0054(17)
C42 0.0595(18) 0.0562(17) 0.0604(19) -0.0002(14) -0.0121(15) -0.0056(15)
C43 0.077(2) 0.062(2) 0.0493(17) -0.0197(17) -0.0141(16) 0.0013(14)
C44 0.0636(19) 0.073(2) 0.0599(19) -0.0166(17) 0.0026(15) 0.0028(16)
C45 0.0622(19) 0.0564(17) 0.0564(18) -0.0063(14) -0.0012(15) -0.0013(14)
C46 0.0583(18) 0.0585(18) 0.0446(16) -0.0138(15) -0.0025(14) -0.0091(13)
C47 0.0602(18) 0.068(2) 0.0584(18) -0.0024(16) -0.0081(15) -0.0127(16)
C48 0.085(2) 0.0536(18) 0.062(2) -0.0007(17) -0.0200(18) -0.0027(16)
C49 0.0553(18) 0.0629(19) 0.0601(19) -0.0151(15) -0.0040(14) -0.0095(16)
C50 0.0653(19) 0.0618(18) 0.0596(19) -0.0149(15) -0.0014(15) -0.0061(15)
C51 0.0556(17) 0.0607(18) 0.0611(19) -0.0110(14) -0.0083(15) -0.0050(15)
C52 0.0456(15) 0.0534(16) 0.0507(17) -0.0056(13) -0.0065(13) 0.0008(14)
C53 0.0599(18) 0.0556(17) 0.0598(19) -0.0115(14) -0.0081(15) -0.0066(15)
C54 0.0553(17) 0.0489(16) 0.0640(19) -0.0126(13) -0.0073(14) 0.0056(14)
C55 0.0383(14) 0.0471(16) 0.0558(17) -0.0007(12) -0.0098(12) 0.0056(13)
C56 0.0527(16) 0.0475(16) 0.0600(19) -0.0042(13) -0.0072(14) -0.0032(14)
C57 0.0532(17) 0.0485(16) 0.0614(19) -0.0110(13) -0.0042(14) 0.0059(14)
C58 0.0427(15) 0.0555(17) 0.0545(17) 0.0057(13) -0.0098(13) 0.0050(14)
C59 0.0543(18) 0.0700(19) 0.062(2) -0.0043(15) -0.0059(15) 0.0079(16)
C60 0.064(2) 0.092(2) 0.070(2) -0.0015(18) 0.0012(18) 0.021(2)
C61 0.067(2) 0.117(3) 0.055(2) 0.012(2) -0.0060(18) 0.014(2)
C62 0.077(2) 0.109(3) 0.060(2) -0.003(2) -0.0172(18) -0.0102(19)
C63 0.0613(19) 0.081(2) 0.059(2) -0.0067(16) -0.0106(16) -0.0027(17)
C64 0.096(3) 0.063(2) 0.0572(19) -0.0030(19) -0.0168(18) 0.0113(16)
C65 0.080(2) 0.073(2) 0.075(2) -0.0187(19) -0.0123(19) 0.0172(19)
C66 0.088(2) 0.0579(19) 0.070(2) -0.0233(18) -0.0218(19) 0.0078(17)
C67 0.071(2) 0.0520(17) 0.0627(19) -0.0183(15) -0.0217(16) 0.0129(15)
C68 0.079(2) 0.0606(19) 0.070(2) -0.0246(17) -0.0233(18) 0.0112(17)
C69 0.107(3) 0.0561(19) 0.069(2) -0.0205(19) -0.030(2) 0.0052(17)
C70 0.076(2) 0.056(2) 0.080(2) -0.0119(17) -0.0253(18) 0.0037(18)
C71 0.076(2) 0.0505(17) 0.077(2) -0.0079(16) -0.0219(18) 0.0039(17)
C72 0.0581(19) 0.0539(18) 0.093(3) 0.0006(15) -0.0279(18) -0.0052(18)
C73 0.0465(16) 0.0535(18) 0.075(2) -0.0024(14) -0.0192(15) -0.0064(16)
C74 0.0588(19) 0.0461(17) 0.094(3) 0.0068(14) -0.0251(18) -0.0087(17)
C75 0.0537(18) 0.0550(19) 0.085(2) 0.0080(14) -0.0174(17) -0.0197(17)
C76 0.0386(15) 0.0515(17) 0.078(2) 0.0043(13) -0.0202(14) -0.0172(16)
C77 0.0585(18) 0.0486(17) 0.077(2) 0.0060(14) -0.0114(16) -0.0042(16)
C78 0.0580(18) 0.0500(18) 0.084(2) 0.0093(14) -0.0135(17) -0.0128(16)
C79 0.0469(17) 0.0583(18) 0.074(2) -0.0010(14) -0.0197(15) -0.0180(16)
C80 0.058(2) 0.0637(19) 0.092(3) 0.0018(16) -0.0141(18) -0.0252(18)
C81 0.070(2) 0.094(3) 0.089(3) -0.007(2) -0.004(2) -0.037(2)
C82 0.072(2) 0.114(3) 0.069(2) -0.023(2) -0.012(2) -0.026(2)
C83 0.077(2) 0.102(3) 0.081(3) -0.002(2) -0.025(2) -0.002(2)
C84 0.059(2) 0.086(2) 0.081(2) 0.0126(17) -0.0162(18) -0.0090(19)
Cl1 0.0887(6) 0.0744(5) 0.0680(5) -0.0050(4) -0.0059(4) 0.0166(4)
Cl2 0.0871(6) 0.1052(6) 0.0594(5) -0.0335(5) -0.0017(4) -0.0208(4)
Cl3 0.0873(6) 0.1226(7) 0.0516(5) -0.0152(5) -0.0028(4) -0.0166(5)
Cl4 0.1059(7) 0.0890(6) 0.0611(5) 0.0160(5) -0.0179(5) -0.0028(4)
Cl5 0.1198(7) 0.0765(6) 0.0782(6) -0.0405(5) -0.0177(5) 0.0176(4)
Cl6 0.0767(6) 0.1108(7) 0.1127(8) 0.0194(5) 0.0124(5) -0.0011(6)
Cl7 0.1019(7) 0.1111(7) 0.1173(8) -0.0581(6) -0.0096(6) -0.0109(6)
Cl8 0.1348(9) 0.0908(6) 0.0831(6) 0.0137(6) -0.0100(6) 0.0031(5)
O1 0.175(3) 0.115(2) 0.0657(15) 0.079(2) 0.0086(16) -0.0019(14)
O2 0.210(3) 0.0959(19) 0.0760(17) -0.083(2) 0.0051(18) -0.0078(14)
O3 0.0853(15) 0.0665(14) 0.0779(14) -0.0261(11) 0.0118(11) -0.0131(12)
O4 0.132(2) 0.0535(14) 0.1065(19) -0.0092(13) -0.0110(15) 0.0079(13)

loop_
_atom_type_symbol
_atom_type_description
_atom_type_scat_dispersion_real
_atom_type_scat_dispersion_imag
_atom_type_scat_source
C C 0.0033 0.0016 'International Tables Vol C Tables 4.2.6.8 and 6.1.1.4'
H H 0.0000 0.0000 'International Tables Vol C Tables 4.2.6.8 and 6.1.1.4'
Cl Cl 0.1484 0.1585 'International Tables Vol C Tables 4.2.6.8 and 6.1.1.4'
O O 0.0106 0.0060 'International Tables Vol C Tables 4.2.6.8 and 6.1.1.4'

loop_
_diffrn_radiation_wavelength
0.71073

loop_
_geom_angle_atom_site_label_1
_geom_angle_atom_site_label_2
_geom_angle_atom_site_label_3
_geom_angle
C6 C1 C2 121.2(3)
C6 C1 Cl1 119.7(2)
C2 C1 Cl1 119.0(2)
C1 C2 C3 118.3(3)
C1 C2 H2 120.9
C3 C2 H2 120.9
C2 C3 C4 122.6(3)
C2 C3 H3 118.7
C4 C3 H3 118.7
C5 C4 C3 117.2(3)
C5 C4 C7 125.5(3)
C3 C4 C7 117.2(3)
C6 C5 C4 121.3(3)
C6 C5 Cl2 116.5(2)
C4 C5 Cl2 122.2(2)
C1 C6 C5 119.4(3)
C1 C6 H6 120.3
C5 C6 H6 120.3
O1 C7 C8 122.1(3)
O1 C7 C4 118.9(3)
C8 C7 C4 119.0(3)
C9 C8 C7 122.7(3)
C9 C8 H8 118.6
C7 C8 H8 118.6
C8 C9 C10 126.9(3)
C8 C9 H9 116.5
C10 C9 H9 116.5
C11 C10 C15 117.0(2)
C11 C10 C9 120.0(2)
C15 C10 C9 123.0(2)
C12 C11 C10 121.7(2)
C12 C11 H11 119.2
C10 C11 H11 119.2
C11 C12 C13 121.7(2)
C11 C12 H12 119.2
C13 C12 H12 119.2
C12 C13 C14 116.5(2)
C12 C13 C16 121.1(2)
C14 C13 C16 122.4(2)
C15 C14 C13 121.9(2)
C15 C14 H14 119.0
C13 C14 H14 119.0
C14 C15 C10 121.2(2)
C14 C15 H15 119.4
C10 C15 H15 119.4
C21 C16 C17 116.5(2)
C21 C16 C13 121.9(2)
C17 C16 C13 121.5(2)
C18 C17 C16 121.7(3)
C18 C17 H17 119.2
C16 C17 H17 119.2
C19 C18 C17 120.6(3)
C19 C18 H18 119.7
C17 C18 H18 119.7
C18 C19 C20 119.1(3)
C18 C19 H19 120.4
C20 C19 H19 120.4
C19 C20 C21 120.5(3)
C19 C20 H20 119.8
C21 C20 H20 119.8
C20 C21 C16 121.5(3)
C20 C21 H21 119.2
C16 C21 H21 119.2
C23 C22 C27 120.9(3)
C23 C22 Cl3 119.6(3)
C27 C22 Cl3 119.5(3)
C22 C23 C24 118.6(3)
C22 C23 H23 120.7
C24 C23 H23 120.7
C23 C24 C25 122.9(3)
C23 C24 H24 118.6
C25 C24 H24 118.6
C24 C25 C26 116.4(3)
C24 C25 C28 116.7(3)
C26 C25 C28 126.9(3)
C27 C26 C25 121.8(3)
C27 C26 Cl4 116.5(2)
C25 C26 Cl4 121.7(2)
C22 C27 C26 119.4(3)
C22 C27 H27 120.3
C26 C27 H27 120.3
O2 C28 C29 121.3(3)
O2 C28 C25 118.6(3)
C29 C28 C25 120.0(3)
C30 C29 C28 122.4(3)
C30 C29 H29 118.8
C28 C29 H29 118.8
C29 C30 C31 127.8(3)
C29 C30 H30 116.1
C31 C30 H30 116.1
C32 C31 C36 116.7(2)
C32 C31 C30 119.9(2)
C36 C31 C30 123.4(2)
C33 C32 C31 122.1(2)
C33 C32 H32 118.9
C31 C32 H32 118.9
C32 C33 C34 121.5(2)
C32 C33 H33 119.2
C34 C33 H33 119.2
C33 C34 C35 116.5(2)
C33 C34 C37 121.4(2)
C35 C34 C37 122.1(2)
C36 C35 C34 121.8(2)
C36 C35 H35 119.1
C34 C35 H35 119.1
C35 C36 C31 121.3(2)
C35 C36 H36 119.3
C31 C36 H36 119.3
C42 C37 C38 117.5(3)
C42 C37 C34 121.3(2)
C38 C37 C34 121.1(2)
C39 C38 C37 121.2(3)
C39 C38 H38 119.4
C37 C38 H38 119.4
C38 C39 C40 120.6(3)
C38 C39 H39 119.7
C40 C39 H39 119.7
C41 C40 C39 119.1(3)
C41 C40 H40 120.5
C39 C40 H40 120.5
C40 C41 C42 120.7(3)
C40 C41 H41 119.7
C42 C41 H41 119.7
C41 C42 C37 120.9(3)
C41 C42 H42 119.6
C37 C42 H42 119.6
C48 C43 C44 121.2(3)
C48 C43 Cl5 119.0(3)
C44 C43 Cl5 119.8(3)
C43 C44 C45 119.5(3)
C43 C44 H44 120.3
C45 C44 H44 120.3
C44 C45 C46 121.1(3)
C44 C45 H45 119.4
C46 C45 H45 119.4
C47 C46 C45 117.8(3)
C47 C46 C49 125.1(3)
C45 C46 C49 117.1(3)
C46 C47 C48 121.8(3)
C46 C47 Cl6 120.8(2)
C48 C47 Cl6 117.4(2)
C43 C48 C47 118.6(3)
C43 C48 H48 120.7
C47 C48 H48 120.7
O3 C49 C50 122.3(3)
O3 C49 C46 118.6(3)
C50 C49 C46 119.0(3)
C51 C50 C49 121.4(3)
C51 C50 H50 119.3
C49 C50 H50 119.3
C50 C51 C52 129.2(3)
C50 C51 H51 115.4
C52 C51 H51 115.4
C53 C52 C57 117.1(2)
C53 C52 C51 118.9(2)
C57 C52 C51 123.9(2)
C54 C53 C52 121.7(3)
C54 C53 H53 119.2
C52 C53 H53 119.2
C53 C54 C55 121.8(3)
C53 C54 H54 119.1
C55 C54 H54 119.1
C54 C55 C56 116.6(2)
C54 C55 C58 121.2(2)
C56 C55 C58 122.2(2)
C57 C56 C55 121.6(3)
C57 C56 H56 119.2
C55 C56 H56 119.2
C56 C57 C52 121.2(2)
C56 C57 H57 119.4
C52 C57 H57 119.4
C63 C58 C59 117.2(3)
C63 C58 C55 121.8(3)
C59 C58 C55 121.0(3)
C60 C59 C58 121.3(3)
C60 C59 H59 119.3
C58 C59 H59 119.3
C61 C60 C59 120.5(3)
C61 C60 H60 119.8
C59 C60 H60 119.8
C60 C61 C62 119.4(3)
C60 C61 H61 120.3
C62 C61 H61 120.3
C61 C62 C63 120.4(3)
C61 C62 H62 119.8
C63 C62 H62 119.8
C62 C63 C58 121.2(3)
C62 C63 H63 119.4
C58 C63 H63 119.4
C69 C64 C65 120.9(3)
C69 C64 Cl8 119.4(3)
C65 C64 Cl8 119.7(3)
C66 C65 C64 118.6(3)
C66 C65 H65 120.7
C64 C65 H65 120.7
C65 C66 C67 122.8(3)
C65 C66 H66 118.6
C67 C66 H66 118.6
C68 C67 C66 116.7(3)
C68 C67 C70 126.5(3)
C66 C67 C70 116.8(3)
C69 C68 C67 122.0(3)
C69 C68 Cl7 117.4(2)
C67 C68 Cl7 120.5(3)
C64 C69 C68 119.1(3)
C64 C69 H69 120.5
C68 C69 H69 120.5
O4 C70 C71 121.3(3)
O4 C70 C67 118.4(3)
C71 C70 C67 120.0(3)
C72 C71 C70 121.1(3)
C72 C71 H71 119.5
C70 C71 H71 119.5
C71 C72 C73 129.1(3)
C71 C72 H72 115.5
C73 C72 H72 115.5
C78 C73 C74 116.9(3)
C78 C73 C72 124.2(3)
C74 C73 C72 118.9(3)
C75 C74 C73 121.7(3)
C75 C74 H74 119.1
C73 C74 H74 119.1
C74 C75 C76 121.8(3)
C74 C75 H75 119.1
C76 C75 H75 119.1
C75 C76 C77 116.3(3)
C75 C76 C79 121.9(3)
C77 C76 C79 121.8(3)
C78 C77 C76 121.9(3)
C78 C77 H77 119.0
C76 C77 H77 119.0
C77 C78 C73 121.3(3)
C77 C78 H78 119.4
C73 C78 H78 119.4
C84 C79 C80 116.9(3)
C84 C79 C76 122.0(3)
C80 C79 C76 121.1(3)
C81 C80 C79 121.4(3)
C81 C80 H80 119.3
C79 C80 H80 119.3
C82 C81 C80 120.5(3)
C82 C81 H81 119.7
C80 C81 H81 119.7
C81 C82 C83 119.7(4)
C81 C82 H82 120.1
C83 C82 H82 120.1
C82 C83 C84 119.8(4)
C82 C83 H83 120.1
C84 C83 H83 120.1
C83 C84 C79 121.6(3)
C83 C84 H84 119.2
C79 C84 H84 119.2

loop_
_geom_bond_atom_site_label_1
_geom_bond_atom_site_label_2
_geom_bond_distance
C1 C6 1.364(4)
C1 C2 1.368(4)
C1 Cl1 1.727(3)
C2 C3 1.371(4)
C2 H2 0.9300
C3 C4 1.380(4)
C3 H3 0.9300
C4 C5 1.378(4)
C4 C7 1.499(4)
C5 C6 1.377(4)
C5 Cl2 1.731(3)
C6 H6 0.9300
C7 O1 1.216(3)
C7 C8 1.461(4)
C8 C9 1.319(4)
C8 H8 0.9300
C9 C10 1.452(4)
C9 H9 0.9300
C10 C11 1.385(3)
C10 C15 1.388(3)
C11 C12 1.370(3)
C11 H11 0.9300
C12 C13 1.386(3)
C12 H12 0.9300
C13 C14 1.392(3)
C13 C16 1.479(3)
C14 C15 1.370(3)
C14 H14 0.9300
C15 H15 0.9300
C16 C21 1.387(3)
C16 C17 1.388(3)
C17 C18 1.372(4)
C17 H17 0.9300
C18 C19 1.365(4)
C18 H18 0.9300
C19 C20 1.366(4)
C19 H19 0.9300
C20 C21 1.378(4)
C20 H20 0.9300
C21 H21 0.9300
C22 C23 1.354(4)
C22 C27 1.362(4)
C22 Cl3 1.727(3)
C23 C24 1.373(4)
C23 H23 0.9300
C24 C25 1.375(4)
C24 H24 0.9300
C25 C26 1.378(4)
C25 C28 1.496(4)
C26 C27 1.375(4)
C26 Cl4 1.735(3)
C27 H27 0.9300
C28 O2 1.215(3)
C28 C29 1.458(4)
C29 C30 1.321(3)
C29 H29 0.9300
C30 C31 1.450(4)
C30 H30 0.9300
C31 C32 1.386(3)
C31 C36 1.391(3)
C32 C33 1.367(3)
C32 H32 0.9300
C33 C34 1.388(3)
C33 H33 0.9300
C34 C35 1.399(3)
C34 C37 1.481(3)
C35 C36 1.370(3)
C35 H35 0.9300
C36 H36 0.9300
C37 C42 1.384(4)
C37 C38 1.390(3)
C38 C39 1.370(4)
C38 H38 0.9300
C39 C40 1.372(4)
C39 H39 0.9300
C40 C41 1.368(4)
C40 H40 0.9300
C41 C42 1.379(4)
C41 H41 0.9300
C42 H42 0.9300
C43 C48 1.362(4)
C43 C44 1.370(4)
C43 Cl5 1.731(3)
C44 C45 1.371(4)
C44 H44 0.9300
C45 C46 1.381(4)
C45 H45 0.9300
C46 C47 1.378(4)
C46 C49 1.500(4)
C47 C48 1.382(4)
C47 Cl6 1.733(3)
C48 H48 0.9300
C49 O3 1.214(3)
C49 C50 1.469(4)
C50 C51 1.316(4)
C50 H50 0.9300
C51 C52 1.449(4)
C51 H51 0.9300
C52 C53 1.380(4)
C52 C57 1.395(3)
C53 C54 1.370(4)
C53 H53 0.9300
C54 C55 1.386(3)
C54 H54 0.9300
C55 C56 1.396(3)
C55 C58 1.481(4)
C56 C57 1.371(3)
C56 H56 0.9300
C57 H57 0.9300
C58 C63 1.382(4)
C58 C59 1.389(4)
C59 C60 1.374(4)
C59 H59 0.9300
C60 C61 1.364(4)
C60 H60 0.9300
C61 C62 1.367(5)
C61 H61 0.9300
C62 C63 1.381(4)
C62 H62 0.9300
C63 H63 0.9300
C64 C69 1.370(4)
C64 C65 1.373(4)
C64 Cl8 1.734(3)
C65 C66 1.365(4)
C65 H65 0.9300
C66 C67 1.382(4)
C66 H66 0.9300
C67 C68 1.380(4)
C67 C70 1.493(4)
C68 C69 1.374(4)
C68 Cl7 1.733(3)
C69 H69 0.9300
C70 O4 1.215(3)
C70 C71 1.469(4)
C71 C72 1.324(4)
C71 H71 0.9300
C72 C73 1.451(4)
C72 H72 0.9300
C73 C78 1.389(4)
C73 C74 1.389(4)
C74 C75 1.363(4)
C74 H74 0.9300
C75 C76 1.388(4)
C75 H75 0.9300
C76 C77 1.396(4)
C76 C79 1.474(4)
C77 C78 1.367(4)
C77 H77 0.9300
C78 H78 0.9300
C79 C84 1.382(4)
C79 C80 1.394(4)
C80 C81 1.366(4)
C80 H80 0.9300
C81 C82 1.360(5)
C81 H81 0.9300
C82 C83 1.374(5)
C82 H82 0.9300
C83 C84 1.376(4)
C83 H83 0.9300
C84 H84 0.9300

loop_
_cod_related_entry_id
_cod_related_entry_database
_cod_related_entry_code
1 ChemSpider 24737213
